data_2236673
loop_
_publ_author_name
'Kavitha, Channappa N.'
'Yathirajan, Hemmige S.'
'Dayananda, A. S.'
'Gerber, Thomas'
'Hosten, Eric'
'Betz, Richard'

_publ_section_title
;
 (3-Chloropropyl)triphenylphosphonium bromide
;
_journal_coeditor_code TK5158
_journal_issue 11
_journal_name_full 'Acta Crystallographica Section E'
_journal_page_first o3115
_journal_paper_doi 10.1107/S1600536812042122
_journal_volume 68
_journal_year 2012
_chemical_formula_iupac 'C21 H21 Cl P +, Br -'
_chemical_formula_moiety 'C21 H21 Cl P, Br'
_chemical_formula_sum 'C21 H21 Br Cl P'
_chemical_formula_weight 419.71
_chemical_melting_point 498
_chemical_name_common
;
(3-Chloropropyl)triphenylphosphonium bromide
;
_chemical_name_systematic
;
(3-Chloropropyl)triphenylphosphonium bromide
;
_space_group_IT_number 14
_symmetry_cell_setting monoclinic
_symmetry_space_group_name_Hall '-P 2ybc'
_symmetry_space_group_name_H-M 'P 1 21/c 1'
_atom_sites_solution_hydrogens geom
_atom_sites_solution_primary direct
_atom_sites_solution_secondary difmap
_audit_creation_method SHELXL-97
_cell_angle_alpha 90.00
_cell_angle_beta 104.9730(10)
_cell_angle_gamma 90.00
_cell_formula_units_Z 4
_cell_length_a 11.0708(2)
_cell_length_b 10.0435(2)
_cell_length_c 17.5740(4)
_cell_measurement_reflns_used 9926
_cell_measurement_temperature 200(2)
_cell_measurement_theta_max 28.29
_cell_measurement_theta_min 2.40
_cell_volume 1887.70(7)
_computing_cell_refinement 'SAINT (Bruker, 2010)'
_computing_data_collection 'APEX2 (Bruker, 2010)'
_computing_data_reduction 'SAINT (Bruker, 2010)'
_computing_molecular_graphics 'ORTEP for Windows (Farrugia, 1997) and Mercury (Macrae <i>et al.</i>, 2008)'
_computing_publication_material 'SHELXL97 (Sheldrick, 2008) and PLATON (Spek, 2009)'
_computing_structure_refinement 'SHELXL97 (Sheldrick, 2008)'
_computing_structure_solution 'SHELXS97 (Sheldrick, 2008)'
_diffrn_ambient_temperature 200(2)
_diffrn_measured_fraction_theta_full 0.998
_diffrn_measured_fraction_theta_max 0.998
_diffrn_measurement_device_type 'Bruker APEXII CCD'
_diffrn_measurement_method '\f and \w scans'
_diffrn_radiation_monochromator graphite
_diffrn_radiation_source 'fine-focus sealed tube'
_diffrn_radiation_type MoK\a
_diffrn_radiation_wavelength 0.71073
_diffrn_reflns_av_R_equivalents 0.0141
_diffrn_reflns_av_sigmaI/netI 0.0129
_diffrn_reflns_limit_h_max 14
_diffrn_reflns_limit_h_min -14
_diffrn_reflns_limit_k_max 13
_diffrn_reflns_limit_k_min -12
_diffrn_reflns_limit_l_max 23
_diffrn_reflns_limit_l_min -23
_diffrn_reflns_number 18046
_diffrn_reflns_theta_full 28.31
_diffrn_reflns_theta_max 28.31
_diffrn_reflns_theta_min 2.36
_exptl_absorpt_coefficient_mu 2.403
_exptl_absorpt_correction_T_max 0.6939
_exptl_absorpt_correction_T_min 0.3242
_exptl_absorpt_correction_type multi-scan
_exptl_absorpt_process_details
;
(SADABS; Bruker, 2008)
;
_exptl_crystal_colour colourless
_exptl_crystal_density_diffrn 1.477
_exptl_crystal_density_method 'not measured'
_exptl_crystal_description block
_exptl_crystal_F_000 856
_exptl_crystal_size_max 0.51
_exptl_crystal_size_mid 0.35
_exptl_crystal_size_min 0.16
_refine_diff_density_max 1.691
_refine_diff_density_min -0.635
_refine_ls_extinction_method none
_refine_ls_goodness_of_fit_ref 1.061
_refine_ls_hydrogen_treatment constr
_refine_ls_matrix_type full
_refine_ls_number_parameters 217
_refine_ls_number_reflns 4690
_refine_ls_number_restraints 0
_refine_ls_restrained_S_all 1.061
_refine_ls_R_factor_all 0.0393
_refine_ls_R_factor_gt 0.0344
_refine_ls_shift/su_max 0.000
_refine_ls_shift/su_mean 0.000
_refine_ls_structure_factor_coef Fsqd
_refine_ls_weighting_details 'calc w=1/[\s^2^(Fo^2^)+(0.0596P)^2^+2.6325P] where P=(Fo^2^+2Fc^2^)/3'
_refine_ls_weighting_scheme calc
_refine_ls_wR_factor_gt 0.1037
_refine_ls_wR_factor_ref 0.1074
_reflns_number_gt 4202
_reflns_number_total 4690
_reflns_threshold_expression I>2\s(I)
_cod_data_source_file tk5158.cif
_cod_data_source_block I
_cod_original_sg_symbol_H-M 'P 21/c '
_cod_database_code 2236673
_cod_database_fobs_code 2236673

loop_
_symmetry_equiv_pos_as_xyz
'x, y, z'
'-x, y+1/2, -z+1/2'
'-x, -y, -z'
'x, -y-1/2, z-1/2'

loop_
_atom_site_type_symbol
_atom_site_label
_atom_site_fract_x
_atom_site_fract_y
_atom_site_fract_z
_atom_site_U_iso_or_equiv
_atom_site_adp_type
_atom_site_calc_flag
_atom_site_refinement_flags
_atom_site_occupancy
_atom_site_symmetry_multiplicity
Br Br1 0.11226(2) 0.37223(2) 0.168258(14) 0.02748(9) Uani d . 1 1
Cl Cl1 0.19533(8) 0.23552(6) -0.03470(4) 0.03790(17) Uani d . 1 1
P P1 0.27583(5) 0.69448(6) 0.03725(3) 0.01760(12) Uani d . 1 1
C C1 0.1762(2) 0.5615(2) -0.01109(13) 0.0210(4) Uani d . 1 1
H H1A 0.1693 0.4937 0.0284 0.025 Uiso calc R 1 1
H H1B 0.0914 0.5972 -0.0347 0.025 Uiso calc R 1 1
C C2 0.2259(2) 0.4953(3) -0.07590(14) 0.0264(5) Uani d . 1 1
H H2A 0.2184 0.5587 -0.1200 0.032 Uiso calc R 1 1
H H2B 0.3157 0.4743 -0.0545 0.032 Uiso calc R 1 1
C C3 0.1561(3) 0.3691(3) -0.10672(16) 0.0309(5) Uani d . 1 1
H H3A 0.1774 0.3415 -0.1558 0.037 Uiso calc R 1 1
H H3B 0.0650 0.3862 -0.1195 0.037 Uiso calc R 1 1
C C11 0.4085(2) 0.6285(2) 0.10851(13) 0.0204(4) Uani d . 1 1
C C12 0.4923(2) 0.7181(3) 0.15544(15) 0.0292(5) Uani d . 1 1
H H12 0.4798 0.8112 0.1477 0.035 Uiso calc R 1 1
C C13 0.5936(3) 0.6713(3) 0.21322(17) 0.0354(6) Uani d . 1 1
H H13 0.6509 0.7321 0.2449 0.043 Uiso calc R 1 1
C C14 0.6108(2) 0.5356(3) 0.22457(15) 0.0351(6) Uani d . 1 1
H H14 0.6800 0.5034 0.2644 0.042 Uiso calc R 1 1
C C15 0.5282(3) 0.4463(3) 0.17839(16) 0.0324(6) Uani d . 1 1
H H15 0.5410 0.3533 0.1866 0.039 Uiso calc R 1 1
C C16 0.4263(2) 0.4921(2) 0.12005(14) 0.0251(5) Uani d . 1 1
H H16 0.3695 0.4308 0.0884 0.030 Uiso calc R 1 1
C C21 0.3235(2) 0.7892(2) -0.03666(13) 0.0209(4) Uani d . 1 1
C C22 0.4486(2) 0.8127(3) -0.03397(15) 0.0272(5) Uani d . 1 1
H H22 0.5130 0.7795 0.0085 0.033 Uiso calc R 1 1
C C23 0.4780(3) 0.8854(3) -0.09427(18) 0.0349(6) Uani d . 1 1
H H23 0.5630 0.9006 -0.0935 0.042 Uiso calc R 1 1
C C24 0.3837(3) 0.9355(3) -0.15517(16) 0.0344(6) Uani d . 1 1
H H24 0.4046 0.9861 -0.1957 0.041 Uiso calc R 1 1
C C25 0.2597(3) 0.9131(3) -0.15792(15) 0.0329(6) Uani d . 1 1
H H25 0.1957 0.9484 -0.1999 0.039 Uiso calc R 1 1
C C26 0.2288(2) 0.8389(3) -0.09917(15) 0.0284(5) Uani d . 1 1
H H26 0.1436 0.8218 -0.1013 0.034 Uiso calc R 1 1
C C31 0.1948(2) 0.8024(2) 0.08894(13) 0.0199(4) Uani d . 1 1
C C32 0.1688(2) 0.9347(2) 0.06715(15) 0.0267(5) Uani d . 1 1
H H32 0.1929 0.9704 0.0232 0.032 Uiso calc R 1 1
C C33 0.1073(3) 1.0143(3) 0.10998(16) 0.0318(5) Uani d . 1 1
H H33 0.0901 1.1049 0.0958 0.038 Uiso calc R 1 1
C C34 0.0712(2) 0.9608(3) 0.17351(16) 0.0305(5) Uani d . 1 1
H H34 0.0285 1.0151 0.2024 0.037 Uiso calc R 1 1
C C35 0.0965(2) 0.8299(3) 0.19506(15) 0.0295(5) Uani d . 1 1
H H35 0.0710 0.7944 0.2385 0.035 Uiso calc R 1 1
C C36 0.1593(2) 0.7495(2) 0.15347(14) 0.0256(5) Uani d . 1 1
H H36 0.1779 0.6595 0.1687 0.031 Uiso calc R 1 1

loop_
_atom_site_aniso_label
_atom_site_aniso_U_11
_atom_site_aniso_U_22
_atom_site_aniso_U_33
_atom_site_aniso_U_12
_atom_site_aniso_U_13
_atom_site_aniso_U_23
Br1 0.03111(15) 0.02528(14) 0.02542(14) 0.00090(9) 0.00617(10) -0.00151(9)
Cl1 0.0561(4) 0.0166(3) 0.0364(3) -0.0049(3) 0.0036(3) 0.0049(2)
P1 0.0175(3) 0.0176(3) 0.0169(2) -0.0003(2) 0.00315(19) 0.00100(19)
C1 0.0201(10) 0.0225(11) 0.0196(10) -0.0031(8) 0.0036(8) -0.0018(8)
C2 0.0300(12) 0.0267(12) 0.0235(11) -0.0052(10) 0.0090(9) -0.0035(9)
C3 0.0325(13) 0.0294(13) 0.0291(12) -0.0046(10) 0.0049(10) -0.0065(10)
C11 0.0181(10) 0.0239(11) 0.0183(10) 0.0016(8) 0.0031(8) 0.0008(8)
C12 0.0278(12) 0.0275(12) 0.0288(12) -0.0031(10) 0.0011(10) -0.0035(10)
C13 0.0231(12) 0.0500(17) 0.0289(13) -0.0046(12) -0.0011(10) -0.0062(12)
C14 0.0239(12) 0.0552(18) 0.0240(11) 0.0134(12) 0.0022(9) 0.0040(12)
C15 0.0348(13) 0.0334(13) 0.0285(12) 0.0127(11) 0.0074(10) 0.0064(10)
C16 0.0276(11) 0.0246(11) 0.0227(11) 0.0028(9) 0.0057(9) 0.0016(9)
C21 0.0229(10) 0.0202(10) 0.0203(10) -0.0016(8) 0.0066(8) 0.0016(8)
C22 0.0247(12) 0.0294(12) 0.0278(12) -0.0042(9) 0.0073(9) 0.0000(10)
C23 0.0334(14) 0.0371(14) 0.0381(14) -0.0124(11) 0.0165(12) -0.0004(11)
C24 0.0520(17) 0.0277(13) 0.0283(12) -0.0093(12) 0.0191(12) 0.0004(10)
C25 0.0438(15) 0.0317(13) 0.0233(11) 0.0032(12) 0.0092(11) 0.0059(10)
C26 0.0279(12) 0.0344(13) 0.0232(11) 0.0016(10) 0.0072(9) 0.0057(10)
C31 0.0191(10) 0.0197(10) 0.0202(10) 0.0001(8) 0.0039(8) -0.0022(8)
C32 0.0310(12) 0.0228(11) 0.0254(11) 0.0034(9) 0.0056(9) 0.0023(9)
C33 0.0332(13) 0.0245(12) 0.0350(13) 0.0070(10) 0.0037(11) -0.0022(10)
C34 0.0210(11) 0.0377(14) 0.0311(12) 0.0040(10) 0.0033(9) -0.0111(11)
C35 0.0264(12) 0.0379(14) 0.0264(12) -0.0042(10) 0.0108(9) -0.0048(10)
C36 0.0277(12) 0.0236(11) 0.0267(11) -0.0017(9) 0.0092(9) 0.0009(9)

loop_
_atom_type_symbol
_atom_type_description
_atom_type_scat_dispersion_real
_atom_type_scat_dispersion_imag
_atom_type_scat_source
C C 0.0033 0.0016 'International Tables Vol C Tables 4.2.6.8 and 6.1.1.4'
H H 0.0000 0.0000 'International Tables Vol C Tables 4.2.6.8 and 6.1.1.4'
Br Br -0.2901 2.4595 'International Tables Vol C Tables 4.2.6.8 and 6.1.1.4'
Cl Cl 0.1484 0.1585 'International Tables Vol C Tables 4.2.6.8 and 6.1.1.4'
P P 0.1023 0.0942 'International Tables Vol C Tables 4.2.6.8 and 6.1.1.4'

loop_
_geom_angle_atom_site_label_1
_geom_angle_atom_site_label_2
_geom_angle_atom_site_label_3
_geom_angle
C11 P1 C21 111.13(11)
C11 P1 C31 107.20(10)
C21 P1 C31 108.92(11)
C11 P1 C1 110.32(11)
C21 P1 C1 108.10(11)
C31 P1 C1 111.18(10)
C2 C1 P1 112.15(16)
C2 C1 H1A 109.2
P1 C1 H1A 109.2
C2 C1 H1B 109.2
P1 C1 H1B 109.2
H1A C1 H1B 107.9
C3 C2 C1 112.3(2)
C3 C2 H2A 109.1
C1 C2 H2A 109.1
C3 C2 H2B 109.1
C1 C2 H2B 109.1
H2A C2 H2B 107.9
C2 C3 Cl1 111.20(18)
C2 C3 H3A 109.4
Cl1 C3 H3A 109.4
C2 C3 H3B 109.4
Cl1 C3 H3B 109.4
H3A C3 H3B 108.0
C16 C11 C12 120.0(2)
C16 C11 P1 121.69(18)
C12 C11 P1 118.23(18)
C13 C12 C11 120.1(3)
C13 C12 H12 119.9
C11 C12 H12 119.9
C14 C13 C12 119.7(3)
C14 C13 H13 120.2
C12 C13 H13 120.2
C13 C14 C15 120.5(2)
C13 C14 H14 119.7
C15 C14 H14 119.7
C14 C15 C16 120.3(3)
C14 C15 H15 119.8
C16 C15 H15 119.8
C11 C16 C15 119.3(2)
C11 C16 H16 120.3
C15 C16 H16 120.3
C22 C21 C26 120.2(2)
C22 C21 P1 122.69(18)
C26 C21 P1 117.13(18)
C21 C22 C23 119.3(2)
C21 C22 H22 120.4
C23 C22 H22 120.4
C24 C23 C22 120.1(3)
C24 C23 H23 120.0
C22 C23 H23 120.0
C25 C24 C23 120.9(2)
C25 C24 H24 119.6
C23 C24 H24 119.6
C24 C25 C26 119.8(3)
C24 C25 H25 120.1
C26 C25 H25 120.1
C25 C26 C21 119.8(2)
C25 C26 H26 120.1
C21 C26 H26 120.1
C32 C31 C36 120.3(2)
C32 C31 P1 122.14(18)
C36 C31 P1 117.55(18)
C33 C32 C31 119.7(2)
C33 C32 H32 120.2
C31 C32 H32 120.2
C34 C33 C32 119.7(2)
C34 C33 H33 120.1
C32 C33 H33 120.1
C35 C34 C33 120.7(2)
C35 C34 H34 119.7
C33 C34 H34 119.7
C34 C35 C36 120.3(2)
C34 C35 H35 119.9
C36 C35 H35 119.9
C35 C36 C31 119.3(2)
C35 C36 H36 120.4
C31 C36 H36 120.4

loop_
_geom_bond_atom_site_label_1
_geom_bond_atom_site_label_2
_geom_bond_distance
Cl1 C3 1.818(3)
P1 C11 1.793(2)
P1 C21 1.796(2)
P1 C31 1.796(2)
P1 C1 1.799(2)
C1 C2 1.539(3)
C1 H1A 0.9900
C1 H1B 0.9900
C2 C3 1.511(3)
C2 H2A 0.9900
C2 H2B 0.9900
C3 H3A 0.9900
C3 H3B 0.9900
C11 C16 1.392(3)
C11 C12 1.398(3)
C12 C13 1.386(4)
C12 H12 0.9500
C13 C14 1.384(5)
C13 H13 0.9500
C14 C15 1.384(4)
C14 H14 0.9500
C15 C16 1.392(3)
C15 H15 0.9500
C16 H16 0.9500
C21 C22 1.393(3)
C21 C26 1.400(3)
C22 C23 1.393(4)
C22 H22 0.9500
C23 C24 1.383(4)
C23 H23 0.9500
C24 C25 1.380(4)
C24 H24 0.9500
C25 C26 1.386(4)
C25 H25 0.9500
C26 H26 0.9500
C31 C32 1.392(3)
C31 C36 1.398(3)
C32 C33 1.391(4)
C32 H32 0.9500
C33 C34 1.388(4)
C33 H33 0.9500
C34 C35 1.377(4)
C34 H34 0.9500
C35 C36 1.390(4)
C35 H35 0.9500
C36 H36 0.9500

loop_
_geom_hbond_atom_site_label_D
_geom_hbond_atom_site_label_H
_geom_hbond_atom_site_label_A
_geom_hbond_site_symmetry_A
_geom_hbond_distance_DH
_geom_hbond_distance_HA
_geom_hbond_distance_DA
_geom_hbond_angle_DHA
C1 H1B Br1 3_565 0.99 2.82 3.703(2) 149
C25 H25 Br1 4_575 0.95 2.89 3.751(3) 151
C14 H14 Cg1 2_645 0.95 2.68 3.623(3) 173

loop_
_geom_torsion_atom_site_label_1
_geom_torsion_atom_site_label_2
_geom_torsion_atom_site_label_3
_geom_torsion_atom_site_label_4
_geom_torsion
C11 P1 C1 C2 -79.46(19)
C21 P1 C1 C2 42.2(2)
C31 P1 C1 C2 161.75(16)
P1 C1 C2 C3 169.87(18)
C1 C2 C3 Cl1 -72.0(3)
C21 P1 C11 C16 -118.7(2)
C31 P1 C11 C16 122.4(2)
C1 P1 C11 C16 1.2(2)
C21 P1 C11 C12 64.1(2)
C31 P1 C11 C12 -54.8(2)
C1 P1 C11 C12 -176.03(19)
C16 C11 C12 C13 0.4(4)
P1 C11 C12 C13 177.7(2)
C11 C12 C13 C14 -0.4(4)
C12 C13 C14 C15 0.4(4)
C13 C14 C15 C16 -0.2(4)
C12 C11 C16 C15 -0.2(4)
P1 C11 C16 C15 -177.39(19)
C14 C15 C16 C11 0.1(4)
C11 P1 C21 C22 -3.6(2)
C31 P1 C21 C22 114.3(2)
C1 P1 C21 C22 -124.8(2)
C11 P1 C21 C26 175.69(19)
C31 P1 C21 C26 -66.4(2)
C1 P1 C21 C26 54.5(2)
C26 C21 C22 C23 -0.3(4)
P1 C21 C22 C23 179.0(2)
C21 C22 C23 C24 1.2(4)
C22 C23 C24 C25 -0.9(4)
C23 C24 C25 C26 -0.3(4)
C24 C25 C26 C21 1.2(4)
C22 C21 C26 C25 -0.9(4)
P1 C21 C26 C25 179.8(2)
C11 P1 C31 C32 124.8(2)
C21 P1 C31 C32 4.5(2)
C1 P1 C31 C32 -114.5(2)
C11 P1 C31 C36 -54.4(2)
C21 P1 C31 C36 -174.73(18)
C1 P1 C31 C36 66.2(2)
C36 C31 C32 C33 0.1(4)
P1 C31 C32 C33 -179.1(2)
C31 C32 C33 C34 -0.7(4)
C32 C33 C34 C35 0.5(4)
C33 C34 C35 C36 0.3(4)
C34 C35 C36 C31 -0.9(4)
C32 C31 C36 C35 0.7(4)
P1 C31 C36 C35 179.96(19)

loop_
_cod_related_entry_id
_cod_related_entry_database
_cod_related_entry_code
1 ChemSpider 30658180
